data_2204346
loop_
_publ_author_name
'Gao, Shan'
'Zhang, Xian-Fa'
'Huo, Li-Hua'
'Zhao, Hui'

_publ_section_title
;
 [Benzoylacetone
 (4-methoxybenzoyl)hydrazonato-\k^3^<i>O,N</i>^2^,<i>O</i>']dichloroiron(III)
;
_journal_issue 10
_journal_name_full 'Acta Crystallographica Section E'
_journal_page_first m1447
_journal_page_last m1449
_journal_paper_doi 10.1107/S1600536804022755
_journal_volume 60
_journal_year 2004
_chemical_formula_iupac '[Fe (C18 H17 N2 O3) Cl2]'
_chemical_formula_moiety 'C18 H17 Cl2 Fe N2 O3'
_chemical_formula_sum 'C18 H17 Cl2 Fe N2 O3'
_chemical_formula_weight 436.09
_chemical_name_systematic
;[Benzoylacetone
 (4-methoxybenzoyl)hydrazonato-\k^3^O,N^2^,O']dichloroiron(III)
;
_space_group_IT_number 14
_symmetry_cell_setting monoclinic
_symmetry_space_group_name_Hall '-P 2ybc'
_symmetry_space_group_name_H-M 'P 1 21/c 1'
_atom_sites_solution_hydrogens 'difmap (N-H) and geom (C-H)'
_atom_sites_solution_primary direct
_atom_sites_solution_secondary difmap
_cell_angle_alpha 90.00
_cell_angle_beta 94.973(3)
_cell_angle_gamma 90.00
_cell_formula_units_Z 4
_cell_length_a 7.5958(3)
_cell_length_b 13.4330(3)
_cell_length_c 18.5880(4)
_cell_measurement_reflns_used 17064
_cell_measurement_temperature 293(2)
_cell_measurement_theta_max 27.45
_cell_measurement_theta_min 3.05
_cell_volume 1889.48(10)
_computing_cell_refinement RAPID-AUTO
_computing_data_collection 'RAPID-AUTO (Rigaku, 1998)'
_computing_data_reduction 'CrystalStructure (Rigaku/MSC, 2002)'
_computing_molecular_graphics 'ORTEPII (Johnson, 1976)'
_computing_publication_material SHELXL97
_computing_structure_refinement 'SHELXL97 (Sheldrick, 1997)'
_computing_structure_solution 'SHELXS97 (Sheldrick, 1997)'
_diffrn_ambient_temperature 293(2)
_diffrn_detector_area_resol_mean 10
_diffrn_measured_fraction_theta_full 0.999
_diffrn_measured_fraction_theta_max 0.999
_diffrn_measurement_device_type 'Rigaku R-AXIS RAPID'
_diffrn_measurement_method \w
_diffrn_radiation_monochromator graphite
_diffrn_radiation_source 'fine-focus sealed tube'
_diffrn_radiation_type MoK\a
_diffrn_radiation_wavelength 0.71073
_diffrn_reflns_av_R_equivalents 0.0352
_diffrn_reflns_av_sigmaI/netI 0.0241
_diffrn_reflns_limit_h_max 9
_diffrn_reflns_limit_h_min -8
_diffrn_reflns_limit_k_max 17
_diffrn_reflns_limit_k_min -17
_diffrn_reflns_limit_l_max 24
_diffrn_reflns_limit_l_min -24
_diffrn_reflns_number 17967
_diffrn_reflns_theta_full 27.44
_diffrn_reflns_theta_max 27.44
_diffrn_reflns_theta_min 3.03
_diffrn_standards_decay_% 0
_diffrn_standards_interval_count 0
_diffrn_standards_interval_time 0
_diffrn_standards_number 0
_exptl_absorpt_coefficient_mu 1.101
_exptl_absorpt_correction_T_max 0.827
_exptl_absorpt_correction_T_min 0.673
_exptl_absorpt_correction_type multi-scan
_exptl_absorpt_process_details '(ABSCOR; Higashi, 1995)'
_exptl_crystal_colour black
_exptl_crystal_density_diffrn 1.533
_exptl_crystal_density_method 'not measured'
_exptl_crystal_description prism
_exptl_crystal_F_000 892
_exptl_crystal_size_max 0.39
_exptl_crystal_size_mid 0.26
_exptl_crystal_size_min 0.18
_refine_diff_density_max 0.373
_refine_diff_density_min -0.214
_refine_ls_extinction_method none
_refine_ls_goodness_of_fit_ref 1.051
_refine_ls_hydrogen_treatment mixed
_refine_ls_matrix_type full
_refine_ls_number_parameters 240
_refine_ls_number_reflns 4303
_refine_ls_number_restraints 1
_refine_ls_restrained_S_all 1.051
_refine_ls_R_factor_all 0.0582
_refine_ls_R_factor_gt 0.0417
_refine_ls_shift/su_max 0.001
_refine_ls_shift/su_mean 0.000
_refine_ls_structure_factor_coef Fsqd
_refine_ls_weighting_details 'calc w = 1/[\s^2^(Fo^2^)+(0.0455P)^2^+0.877P] where P = (Fo^2^+2Fc^2^)/3'
_refine_ls_weighting_scheme calc
_refine_ls_wR_factor_gt 0.0935
_refine_ls_wR_factor_ref 0.0995
_reflns_number_gt 3411
_reflns_number_total 4303
_reflns_threshold_expression I>2\s(I)
_cod_data_source_file hb6093.cif
_cod_data_source_block I
_cod_original_sg_symbol_H-M 'P 21/c'
_cod_database_code 2204346
_cod_database_fobs_code 2204346

loop_
_symmetry_equiv_pos_as_xyz
'x, y, z'
'-x, y+1/2, -z+1/2'
'-x, -y, -z'
'x, -y-1/2, z-1/2'

loop_
_atom_site_label
_atom_site_fract_x
_atom_site_fract_y
_atom_site_fract_z
_atom_site_U_iso_or_equiv
_atom_site_adp_type
_atom_site_calc_flag
_atom_site_refinement_flags
_atom_site_occupancy
_atom_site_type_symbol
Fe1 0.71549(5) 0.65743(2) 0.556481(16) 0.04250(12) Uani d . 1 Fe
Cl2 0.48747(10) 0.69533(5) 0.62004(3) 0.05641(18) Uani d . 1 Cl
Cl1 0.96420(10) 0.71821(6) 0.61083(4) 0.0684(2) Uani d . 1 Cl
O3 0.8747(3) 0.06932(13) 0.68408(10) 0.0658(5) Uani d . 1 O
O1 0.6655(3) 0.75805(12) 0.48459(9) 0.0554(5) Uani d . 1 O
O2 0.7355(3) 0.51826(12) 0.60023(9) 0.0604(5) Uani d . 1 O
N1 0.7393(3) 0.56395(13) 0.46933(10) 0.0437(5) Uani d . 1 N
N2 0.7662(3) 0.46468(13) 0.48980(10) 0.0469(5) Uani d D 1 N
H19 0.767(4) 0.4164(16) 0.4569(12) 0.070 Uiso d D 1 H
C12 0.7858(3) 0.34449(16) 0.58836(12) 0.0433(5) Uani d . 1 C
C5 0.6525(3) 0.86496(16) 0.38373(12) 0.0399(5) Uani d . 1 C
C7 0.6114(4) 0.97428(19) 0.28109(14) 0.0578(7) Uani d . 1 C
H7 0.6031 0.9834 0.2313 0.069 Uiso calc R 1 H
C3 0.7228(4) 0.68394(17) 0.37535(12) 0.0454(6) Uani d . 1 C
H3 0.7328 0.6952 0.3265 0.054 Uiso calc R 1 H
C4 0.6817(3) 0.76489(16) 0.41634(12) 0.0416(5) Uani d . 1 C
C15 0.8451(4) 0.15667(17) 0.64897(14) 0.0484(6) Uani d . 1 C
C10 0.6353(4) 0.94634(17) 0.42833(13) 0.0504(6) Uani d . 1 C
H10 0.6423 0.9376 0.4781 0.061 Uiso calc R 1 H
C1 0.7958(4) 0.50882(18) 0.34653(13) 0.0539(7) Uani d . 1 C
H1A 0.9085 0.4798 0.3617 0.081 Uiso calc R 1 H
H1B 0.8008 0.5393 0.3001 0.081 Uiso calc R 1 H
H1C 0.7069 0.4579 0.3435 0.081 Uiso calc R 1 H
C14 0.8337(4) 0.16853(17) 0.57535(14) 0.0502(6) Uani d . 1 C
H14 0.8462 0.1137 0.5456 0.060 Uiso calc R 1 H
C2 0.7510(3) 0.58610(16) 0.40036(12) 0.0417(5) Uani d . 1 C
C11 0.7597(3) 0.44562(16) 0.55938(12) 0.0435(5) Uani d . 1 C
C17 0.7977(4) 0.33112(18) 0.66272(14) 0.0596(7) Uani d . 1 C
H17 0.7857 0.3858 0.6926 0.071 Uiso calc R 1 H
C9 0.6077(4) 1.04086(19) 0.39936(14) 0.0590(7) Uani d . 1 C
H9 0.5970 1.0952 0.4297 0.071 Uiso calc R 1 H
C6 0.6391(4) 0.87999(18) 0.30961(13) 0.0527(6) Uani d . 1 C
H6 0.6488 0.8261 0.2788 0.063 Uiso calc R 1 H
C8 0.5963(4) 1.05407(18) 0.32559(14) 0.0564(7) Uani d . 1 C
H8 0.5782 1.1174 0.3061 0.068 Uiso calc R 1 H
C18 0.8997(5) -0.0183(2) 0.64249(18) 0.0703(9) Uani d . 1 C
H18A 0.7947 -0.0313 0.6114 0.105 Uiso calc R 1 H
H18B 0.9238 -0.0738 0.6743 0.105 Uiso calc R 1 H
H18C 0.9976 -0.0085 0.6138 0.105 Uiso calc R 1 H
C16 0.8267(5) 0.2388(2) 0.69277(14) 0.0655(8) Uani d . 1 C
H16 0.8342 0.2313 0.7427 0.079 Uiso calc R 1 H
C13 0.8036(4) 0.26184(17) 0.54525(13) 0.0498(6) Uani d . 1 C
H13 0.7952 0.2691 0.4953 0.060 Uiso calc R 1 H

loop_
_atom_site_aniso_label
_atom_site_aniso_U_11
_atom_site_aniso_U_22
_atom_site_aniso_U_33
_atom_site_aniso_U_12
_atom_site_aniso_U_13
_atom_site_aniso_U_23
Fe1 0.0665(2) 0.03262(17) 0.02835(16) 0.00726(15) 0.00375(14) 0.00282(12)
Cl2 0.0757(4) 0.0472(3) 0.0481(3) 0.0102(3) 0.0153(3) 0.0056(3)
Cl1 0.0737(5) 0.0576(4) 0.0712(5) 0.0021(3) -0.0088(4) -0.0033(3)
O3 0.1039(16) 0.0398(9) 0.0545(11) 0.0118(10) 0.0116(10) 0.0170(8)
O1 0.0961(14) 0.0385(8) 0.0326(8) 0.0149(9) 0.0109(9) 0.0074(7)
O2 0.1114(16) 0.0350(8) 0.0356(9) 0.0157(9) 0.0110(9) 0.0042(7)
N1 0.0656(13) 0.0310(9) 0.0340(10) 0.0046(9) 0.0017(9) 0.0029(7)
N2 0.0787(15) 0.0289(9) 0.0331(10) 0.0067(9) 0.0052(10) 0.0029(7)
C12 0.0579(14) 0.0351(11) 0.0369(11) 0.0050(10) 0.0043(10) 0.0056(9)
C5 0.0493(13) 0.0360(11) 0.0345(11) 0.0030(10) 0.0041(10) 0.0068(9)
C7 0.093(2) 0.0453(13) 0.0348(12) -0.0001(14) 0.0023(13) 0.0111(10)
C3 0.0675(16) 0.0380(11) 0.0308(11) 0.0049(11) 0.0050(11) 0.0066(9)
C4 0.0518(14) 0.0397(11) 0.0329(11) 0.0025(10) 0.0021(10) 0.0058(9)
C15 0.0606(15) 0.0384(12) 0.0466(13) 0.0059(11) 0.0058(11) 0.0131(10)
C10 0.0748(18) 0.0423(12) 0.0350(12) 0.0092(12) 0.0091(12) 0.0058(10)
C1 0.087(2) 0.0413(12) 0.0343(12) 0.0051(13) 0.0103(12) 0.0000(10)
C14 0.0709(17) 0.0360(12) 0.0434(13) 0.0059(11) 0.0031(12) 0.0006(10)
C2 0.0563(14) 0.0368(11) 0.0320(11) 0.0025(10) 0.0035(10) 0.0009(9)
C11 0.0583(15) 0.0358(11) 0.0364(12) 0.0043(10) 0.0032(11) 0.0036(9)
C17 0.100(2) 0.0404(13) 0.0395(13) 0.0132(14) 0.0124(14) 0.0046(10)
C9 0.093(2) 0.0380(12) 0.0470(14) 0.0123(13) 0.0140(14) 0.0019(11)
C6 0.0843(19) 0.0380(12) 0.0353(12) 0.0013(12) 0.0031(12) 0.0030(9)
C8 0.084(2) 0.0356(12) 0.0498(15) 0.0069(12) 0.0068(14) 0.0115(11)
C18 0.097(2) 0.0406(14) 0.074(2) 0.0133(15) 0.0125(18) 0.0121(13)
C16 0.113(2) 0.0503(15) 0.0346(13) 0.0140(16) 0.0141(14) 0.0110(11)
C13 0.0753(17) 0.0397(12) 0.0335(12) 0.0051(12) -0.0003(11) 0.0045(9)

loop_
_atom_type_symbol
_atom_type_description
_atom_type_scat_dispersion_real
_atom_type_scat_dispersion_imag
_atom_type_scat_source
C C 0.0033 0.0016 'International Tables Vol C Tables 4.2.6.8 and 6.1.1.4'
H H 0.0000 0.0000 'International Tables Vol C Tables 4.2.6.8 and 6.1.1.4'
N N 0.0061 0.0033 'International Tables Vol C Tables 4.2.6.8 and 6.1.1.4'
O O 0.0106 0.0060 'International Tables Vol C Tables 4.2.6.8 and 6.1.1.4'
Cl Cl 0.1484 0.1585 'International Tables Vol C Tables 4.2.6.8 and 6.1.1.4'
Fe Fe 0.3463 0.8444 'International Tables Vol C Tables 4.2.6.8 and 6.1.1.4'

loop_
_geom_angle_atom_site_label_1
_geom_angle_atom_site_label_2
_geom_angle_atom_site_label_3
_geom_angle
_geom_angle_publ_flag
Cl1 Fe1 Cl2 110.07(3) yes
N1 Fe1 Cl1 116.79(6) yes
N1 Fe1 Cl2 132.47(6) yes
O1 Fe1 Cl1 99.64(7) yes
O1 Fe1 Cl2 95.28(6) yes
O1 Fe1 N1 84.70(7) yes
O1 Fe1 O2 158.22(8) yes
O2 Fe1 Cl1 97.16(6) yes
O2 Fe1 Cl2 91.86(6) yes
O2 Fe1 N1 75.37(7) yes
N1 N2 H19 121(2) no
N1 C2 C1 121.8(2) no
N1 C2 C3 120.6(2) no
N2 N1 Fe1 112.74(13) no
N2 C11 C12 121.5(2) no
O1 C4 C3 122.2(2) no
O1 C4 C5 116.3(2) no
O2 C11 N2 117.3(2) no
O2 C11 C12 121.2(2) no
O3 C15 C14 125.1(2) no
O3 C15 C16 115.4(2) no
O3 C18 H18C 109.5 no
O3 C18 H18A 109.5 no
O3 C18 H18B 109.5 no
C2 N1 Fe1 129.65(15) no
C2 N1 N2 117.19(19) no
C2 C1 H1A 109.5 no
C2 C1 H1B 109.5 no
C2 C1 H1C 109.5 no
C2 C3 H3 116.9 no
C3 C2 C1 117.6(2) no
C3 C4 C5 121.5(2) no
C4 O1 Fe1 134.99(15) no
C4 C3 C2 126.2(2) no
C4 C3 H3 116.9 no
C5 C6 H6 119.7 no
C5 C10 C9 120.6(2) no
C5 C10 H10 119.7 no
C6 C5 C4 122.2(2) no
C6 C7 H7 119.8 no
C7 C6 C5 120.7(2) no
C7 C6 H6 119.7 no
C7 C8 C9 120.0(2) no
C7 C8 H8 120.0 no
C8 C7 C6 120.3(2) no
C8 C7 H7 119.8 no
C8 C9 C10 119.9(2) no
C8 C9 H9 120.1 no
C9 C8 H8 120.0 no
C9 C10 H10 119.7 no
C10 C5 C4 119.3(2) no
C10 C5 C6 118.5(2) no
C10 C9 H9 120.1 no
C11 N2 N1 115.72(19) no
C11 N2 H19 122(2) no
C11 O2 Fe1 118.66(15) no
C12 C13 C14 120.9(2) no
C12 C13 H13 119.5 no
C12 C17 H17 119.4 no
C13 C12 C17 118.1(2) no
C13 C12 C11 123.2(2) no
C13 C14 H14 119.9 no
C14 C13 H13 119.5 no
C14 C15 C16 119.5(2) no
C15 O3 C18 118.5(2) no
C15 C14 C13 120.1(2) no
C15 C14 H14 119.9 no
C15 C16 H16 119.9 no
C16 C17 C12 121.1(2) no
C16 C17 H17 119.4 no
C17 C12 C11 118.7(2) no
C17 C16 C15 120.1(2) no
C17 C16 H16 119.9 no
H1A C1 H1B 109.5 no
H1A C1 H1C 109.5 no
H1B C1 H1C 109.5 no
H18A C18 H18B 109.5 no
H18A C18 H18C 109.5 no
H18B C18 H18C 109.5 no

loop_
_geom_bond_atom_site_label_1
_geom_bond_atom_site_label_2
_geom_bond_distance
_geom_bond_publ_flag
Fe1 Cl1 2.2192(8) yes
Fe1 Cl2 2.2382(7) yes
Fe1 N1 2.070(2) yes
Fe1 O1 1.916(2) yes
Fe1 O2 2.039(2) yes
N1 C2 1.326(3) yes
O1 C4 1.289(3) yes
O2 C11 1.259(3) yes
C3 C4 1.379(3) yes
N1 N2 1.397(2) no
N2 C11 1.324(3) no
N2 H19 0.89(2) no
O3 C15 1.352(3) no
O3 C18 1.430(3) no
C1 C2 1.501(3) no
C1 H1A 0.9600 no
C1 H1B 0.9600 no
C1 H1C 0.9600 no
C3 C2 1.404(3) no
C3 H3 0.9300 no
C5 C10 1.385(3) no
C5 C6 1.387(3) no
C5 C4 1.483(3) no
C6 H6 0.9300 no
C7 C8 1.365(4) no
C7 C6 1.382(3) no
C7 H7 0.9300 no
C8 H8 0.9300 no
C9 C8 1.378(4) no
C9 H9 0.9300 no
C10 C9 1.388(3) no
C10 H10 0.9300 no
C12 C13 1.383(3) no
C12 C17 1.389(3) no
C12 C11 1.468(3) no
C14 C13 1.384(3) no
C14 H14 0.9300 no
C15 C14 1.373(3) no
C15 C16 1.386(4) no
C17 C16 1.370(3) no
C17 H17 0.9300 no
C18 H18A 0.9600 no
C18 H18B 0.9600 no
C18 H18C 0.9600 no
C16 H16 0.9300 no
C13 H13 0.9300 no

loop_
_geom_hbond_atom_site_label_D
_geom_hbond_atom_site_label_H
_geom_hbond_atom_site_label_A
_geom_hbond_site_symmetry_A
_geom_hbond_distance_DH
_geom_hbond_distance_HA
_geom_hbond_distance_DA
_geom_hbond_angle_DHA
_geom_hbond_publ_flag
N2 H19 Cl2 3_666 0.89(2) 2.75(2) 3.438(2) 135(2) yes

loop_
_geom_torsion_atom_site_label_1
_geom_torsion_atom_site_label_2
_geom_torsion_atom_site_label_3
_geom_torsion_atom_site_label_4
_geom_torsion
_geom_torsion_publ_flag
Fe1 N1 N2 C11 4.5(3) no
Fe1 O1 C4 C3 10.2(4) no
Fe1 O1 C4 C5 -170.28(18) no
Fe1 N1 C2 C3 -9.1(4) no
Fe1 N1 C2 C1 170.31(19) no
Fe1 O2 C11 N2 -1.6(3) no
Fe1 O2 C11 C12 176.29(18) no
Cl1 Fe1 N1 N2 86.83(17) no
Cl1 Fe1 N1 C2 -85.4(2) no
Cl1 Fe1 O1 C4 102.7(2) no
Cl1 Fe1 O2 C11 -112.7(2) no
Cl2 Fe1 N1 N2 -82.72(17) no
Cl2 Fe1 N1 C2 105.1(2) no
Cl2 Fe1 O1 C4 -145.9(2) no
Cl2 Fe1 O2 C11 136.8(2) no
N1 Fe1 O1 C4 -13.6(3) no
N1 Fe1 O2 C11 3.1(2) no
N1 N2 C11 O2 -2.0(4) no
N1 N2 C11 C12 -179.9(2) no
N2 N1 C2 C3 179.0(2) no
N2 N1 C2 C1 -1.6(4) no
O1 Fe1 N1 N2 -175.03(18) no
O1 Fe1 N1 C2 12.8(2) no
O1 Fe1 O2 C11 27.5(4) no
O2 Fe1 N1 N2 -3.89(16) no
O2 Fe1 N1 C2 -176.1(2) no
O2 Fe1 O1 C4 -37.3(4) no
O3 C15 C14 C13 -179.7(3) no
O3 C15 C16 C17 179.5(3) no
C2 N1 N2 C11 177.8(2) no
C2 C3 C4 O1 0.3(4) no
C2 C3 C4 C5 -179.2(2) no
C4 C3 C2 N1 -0.1(4) no
C4 C3 C2 C1 -179.5(3) no
C4 C5 C6 C7 179.9(3) no
C4 C5 C10 C9 -180.0(3) no
C5 C10 C9 C8 0.4(5) no
C6 C5 C4 O1 -169.9(2) no
C6 C5 C10 C9 -0.9(4) no
C6 C5 C4 C3 9.6(4) no
C6 C7 C8 C9 -0.3(5) no
C8 C7 C6 C5 -0.2(5) no
C10 C5 C4 O1 9.1(3) no
C10 C5 C4 C3 -171.3(2) no
C10 C5 C6 C7 0.8(4) no
C10 C9 C8 C7 0.2(5) no
C11 C12 C13 C14 177.9(3) no
C11 C12 C17 C16 -178.2(3) no
C12 C17 C16 C15 0.1(5) no
C13 C12 C11 N2 -5.7(4) no
C13 C12 C11 O2 176.5(3) no
C13 C12 C17 C16 0.2(5) no
C14 C15 C16 C17 -0.1(5) no
C15 C14 C13 C12 0.5(4) no
C16 C15 C14 C13 -0.2(4) no
C17 C12 C11 N2 172.7(3) no
C17 C12 C11 O2 -5.1(4) no
C17 C12 C13 C14 -0.5(4) no
C18 O3 C15 C14 1.2(4) no
C18 O3 C15 C16 -178.3(3) no
